data_7050928
loop_
_publ_author_name
'Junk, Peter Courtney'
'Cole, Marcus L.'
'Evans, David J.'
'Louis, Lance M.'

_publ_section_title
;
Structural and synthetic studies of
magnesium and zinc tolylformamidinate complexes
;
_journal_name_full 'New Journal of Chemistry'
_journal_paper_doi 10.1039/b204304a
_journal_year 2002
_chemical_formula_sum 'C36 H46 Mg N6'
_chemical_formula_weight 587.10
_space_group_IT_number 14
_symmetry_cell_setting monoclinic
_symmetry_space_group_name_Hall '-P 2ybc'
_symmetry_space_group_name_H-M 'P 1 21/c 1'
_cell_angle_alpha 90.00
_cell_angle_beta 111.055(7)
_cell_angle_gamma 90.00
_cell_formula_units_Z 4
_cell_length_a 13.519(7)
_cell_length_b 14.559(8)
_cell_length_c 18.815(10)
_cell_measurement_temperature 296(2)
_cell_volume 3456(3)
_diffrn_ambient_temperature 296(2)
_exptl_crystal_density_diffrn 1.128
_cod_original_sg_symbol_H-M 'P 21/c'
_cod_database_code 7050928

loop_
_symmetry_equiv_pos_as_xyz
'x, y, z'
'-x, y+1/2, -z+1/2'
'-x, -y, -z'
'x, -y-1/2, z-1/2'

loop_
_atom_site_label
_atom_site_type_symbol
_atom_site_fract_x
_atom_site_fract_y
_atom_site_fract_z
_atom_site_U_iso_or_equiv
_atom_site_adp_type
_atom_site_occupancy
_atom_site_symmetry_multiplicity
_atom_site_calc_flag
_atom_site_refinement_flags
_atom_site_disorder_assembly
_atom_site_disorder_group
Mg1 Mg 0.56079(11) 0.64421(9) 0.19577(8) 0.0464(5) Uani 1 1 d . . .
N1 N 0.4433(3) 0.5562(2) 0.10973(19) 0.0467(9) Uani 1 1 d . . .
C1 C 0.3400(3) 0.5345(3) 0.0602(2) 0.0468(11) Uani 1 1 d . . .
N2 N 0.6054(3) 0.5058(2) 0.1814(2) 0.0475(9) Uani 1 1 d . . .
C2 C 0.2829(4) 0.4605(3) 0.0715(3) 0.0572(13) Uani 1 1 d . . .
H2 H 0.305(3) 0.422(3) 0.114(2) 0.048(12) Uiso 1 1 d . . .
N3 N 0.5096(3) 0.6241(2) 0.2921(2) 0.0533(10) Uani 1 1 d . . .
C3 C 0.1835(4) 0.4394(4) 0.0204(3) 0.0620(14) Uani 1 1 d . . .
H3 H 0.138(3) 0.391(3) 0.028(2) 0.044(11) Uiso 1 1 d . . .
N4 N 0.6753(3) 0.6728(3) 0.3135(2) 0.0560(10) Uani 1 1 d . . .
C4 C 0.1373(4) 0.4929(4) -0.0435(3) 0.0592(13) Uani 1 1 d . . .
N5 N 0.4850(3) 0.7839(2) 0.1681(2) 0.0534(10) Uani 1 1 d . . .
C5 C 0.1939(4) 0.5669(3) -0.0542(3) 0.0607(13) Uani 1 1 d . . .
H5 H 0.1641 0.6035 -0.0972 0.073 Uiso 1 1 calc R . .
N6 N 0.6453(3) 0.7006(2) 0.1189(2) 0.0529(10) Uani 1 1 d . . .
C6 C 0.2930(4) 0.5883(3) -0.0033(3) 0.0531(12) Uani 1 1 d . . .
H6 H 0.3286 0.6394 -0.0117 0.064 Uiso 1 1 calc R . .
C7 C 0.0296(4) 0.4704(4) -0.0999(3) 0.0859(18) Uani 1 1 d . . .
H7A H -0.0156 0.5232 -0.1073 0.129 Uiso 1 1 calc R . .
H7B H -0.0001 0.4204 -0.0811 0.129 Uiso 1 1 calc R . .
H7C H 0.0353 0.4533 -0.1476 0.129 Uiso 1 1 calc R . .
C8 C 0.6847(3) 0.4403(3) 0.2040(2) 0.0476(11) Uani 1 1 d . . .
C9 C 0.6784(4) 0.3509(3) 0.1759(3) 0.0550(12) Uani 1 1 d . . .
H9 H 0.618(4) 0.335(3) 0.141(2) 0.048(13) Uiso 1 1 d . . .
C10 C 0.7624(4) 0.2908(3) 0.2015(3) 0.0681(15) Uani 1 1 d . . .
H10 H 0.7552 0.2317 0.1814 0.082 Uiso 1 1 calc R . .
C11 C 0.8566(4) 0.3166(4) 0.2561(3) 0.0729(16) Uani 1 1 d . . .
C12 C 0.8628(4) 0.4041(4) 0.2846(3) 0.0785(16) Uani 1 1 d . . .
H12 H 0.9254 0.4232 0.3223 0.094 Uiso 1 1 calc R . .
C13 C 0.7788(4) 0.4647(4) 0.2588(3) 0.0646(15) Uani 1 1 d . . .
H13 H 0.788(3) 0.520(3) 0.282(2) 0.048(13) Uiso 1 1 d . . .
C14 C 0.9500(5) 0.2513(4) 0.2833(4) 0.109(2) Uani 1 1 d . . .
H14A H 0.9782 0.2503 0.3380 0.164 Uiso 1 1 calc R . .
H14B H 1.0039 0.2715 0.2648 0.164 Uiso 1 1 calc R . .
H14C H 0.9271 0.1907 0.2645 0.164 Uiso 1 1 calc R . .
C15 C 0.5116(4) 0.4878(3) 0.1319(2) 0.0454(11) Uani 1 1 d . . .
H15 H 0.491(3) 0.425(3) 0.1066(19) 0.034(10) Uiso 1 1 d . . .
C16 C 0.4270(4) 0.5953(3) 0.3156(3) 0.0521(12) Uani 1 1 d . . .
C17 C 0.3363(4) 0.5632(3) 0.2611(3) 0.0579(13) Uani 1 1 d . . .
H17 H 0.3314 0.5627 0.2105 0.070 Uiso 1 1 calc R . .
C18 C 0.2513(4) 0.5314(3) 0.2791(3) 0.0669(14) Uani 1 1 d . . .
H18 H 0.1912 0.5103 0.2400 0.080 Uiso 1 1 calc R . .
C19 C 0.2528(4) 0.5300(4) 0.3525(4) 0.0714(15) Uani 1 1 d . . .
C20 C 0.3426(4) 0.5629(4) 0.4077(3) 0.0770(16) Uani 1 1 d . . .
H20 H 0.3462 0.5642 0.4580 0.092 Uiso 1 1 calc R . .
C21 C 0.4278(4) 0.5943(4) 0.3906(3) 0.0702(15) Uani 1 1 d . . .
H21 H 0.4876 0.6153 0.4299 0.084 Uiso 1 1 calc R . .
C22 C 0.1592(5) 0.4964(5) 0.3724(4) 0.110(2) Uani 1 1 d . . .
H22A H 0.1140 0.5474 0.3721 0.165 Uiso 1 1 calc R . .
H22B H 0.1847 0.4690 0.4221 0.165 Uiso 1 1 calc R . .
H22C H 0.1199 0.4518 0.3355 0.165 Uiso 1 1 calc R . .
C23 C 0.7806(4) 0.6805(3) 0.3642(3) 0.0557(12) Uani 1 1 d . . .
C24 C 0.8261(4) 0.6206(4) 0.4234(3) 0.0775(17) Uani 1 1 d . . .
H24 H 0.7854 0.5734 0.4321 0.093 Uiso 1 1 calc R . .
C25 C 0.9295(5) 0.6288(5) 0.4698(4) 0.094(2) Uani 1 1 d . . .
H25 H 0.9580 0.5872 0.5094 0.113 Uiso 1 1 calc R . .
C26 C 0.9947(4) 0.6992(4) 0.4589(3) 0.0769(16) Uani 1 1 d . . .
C27 C 0.9492(4) 0.7568(4) 0.3988(3) 0.0737(15) Uani 1 1 d . . .
H27 H 0.9904 0.8024 0.3886 0.088 Uiso 1 1 calc R . .
C28 C 0.8449(4) 0.7496(3) 0.3534(3) 0.0619(13) Uani 1 1 d . . .
H28 H 0.8162 0.7918 0.3143 0.074 Uiso 1 1 calc R . .
C29 C 1.1091(5) 0.7057(5) 0.5104(4) 0.114(3) Uani 1 1 d . . .
H29A H 1.1536 0.7006 0.4807 0.171 Uiso 1 1 calc R . .
H29B H 1.1253 0.6569 0.5472 0.171 Uiso 1 1 calc R . .
H29C H 1.1214 0.7638 0.5363 0.171 Uiso 1 1 calc R . .
C30 C 0.6041(4) 0.6423(3) 0.3415(3) 0.0554(12) Uani 1 1 d . . .
H30 H 0.629(4) 0.629(3) 0.397(3) 0.071(15) Uiso 1 1 d . . .
C31 C 0.5137(4) 0.8221(3) 0.1049(3) 0.0653(14) Uani 1 1 d . . .
H31A H 0.5036 0.8881 0.1029 0.078 Uiso 1 1 calc R . .
H31B H 0.4670 0.7965 0.0570 0.078 Uiso 1 1 calc R . .
C32 C 0.6266(5) 0.8011(3) 0.1146(4) 0.0638(14) Uani 1 1 d . . .
C33 C 0.3698(4) 0.7773(4) 0.1458(3) 0.0765(17) Uani 1 1 d . . .
H33A H 0.3391 0.8374 0.1341 0.115 Uiso 1 1 calc R . .
H33B H 0.3528 0.7514 0.1870 0.115 Uiso 1 1 calc R . .
H33C H 0.3419 0.7386 0.1017 0.115 Uiso 1 1 calc R . .
C34 C 0.5243(4) 0.8455(3) 0.2350(3) 0.0655(14) Uani 1 1 d . . .
H34A H 0.4919 0.9048 0.2217 0.098 Uiso 1 1 calc R . .
H34B H 0.5998 0.8514 0.2507 0.098 Uiso 1 1 calc R . .
H34C H 0.5065 0.8201 0.2760 0.098 Uiso 1 1 calc R . .
C35 C 0.6013(6) 0.6620(5) 0.0417(3) 0.0666(15) Uani 1 1 d . . .
C36 C 0.7591(5) 0.6816(5) 0.1479(4) 0.0766(17) Uani 1 1 d . . .
H32A H 0.645(4) 0.835(3) 0.067(3) 0.074(14) Uiso 1 1 d . . .
H35A H 0.616(3) 0.600(3) 0.046(2) 0.051(13) Uiso 1 1 d . . .
H36A H 0.789(5) 0.712(4) 0.194(4) 0.10(2) Uiso 1 1 d . . .
H32B H 0.678(4) 0.823(3) 0.162(3) 0.056(13) Uiso 1 1 d . . .
H35B H 0.637(5) 0.692(4) 0.009(3) 0.091(18) Uiso 1 1 d . . .
H36B H 0.774(4) 0.616(4) 0.147(3) 0.09(2) Uiso 1 1 d . . .
H35C H 0.529(6) 0.674(5) 0.020(4) 0.13(3) Uiso 1 1 d . . .
H36C H 0.794(5) 0.714(4) 0.112(3) 0.10(2) Uiso 1 1 d . . .

loop_
_atom_site_aniso_label
_atom_site_aniso_U_11
_atom_site_aniso_U_22
_atom_site_aniso_U_33
_atom_site_aniso_U_23
_atom_site_aniso_U_13
_atom_site_aniso_U_12
Mg1 0.0409(9) 0.0374(8) 0.0611(9) -0.0033(7) 0.0187(7) -0.0009(7)
N1 0.037(2) 0.040(2) 0.058(2) 0.0002(17) 0.0100(17) -0.0001(18)
C1 0.044(3) 0.037(2) 0.061(3) -0.006(2) 0.020(2) 0.001(2)
N2 0.041(2) 0.035(2) 0.062(2) 0.0023(17) 0.0126(18) 0.0017(18)
C2 0.053(3) 0.053(3) 0.065(3) -0.001(3) 0.021(3) -0.001(3)
N3 0.043(2) 0.054(2) 0.062(2) -0.0058(18) 0.0189(19) -0.0085(19)
C3 0.057(3) 0.055(3) 0.076(3) -0.011(3) 0.025(3) -0.022(3)
N4 0.046(2) 0.057(2) 0.062(2) -0.0038(19) 0.016(2) -0.010(2)
C4 0.048(3) 0.056(3) 0.075(3) -0.020(3) 0.023(3) -0.003(3)
N5 0.047(2) 0.044(2) 0.067(2) -0.0083(19) 0.0175(19) 0.0020(19)
C5 0.050(3) 0.062(3) 0.064(3) -0.003(3) 0.013(2) 0.011(3)
N6 0.048(2) 0.041(2) 0.071(2) -0.0046(19) 0.0236(19) 0.0026(19)
C6 0.048(3) 0.041(3) 0.068(3) 0.000(2) 0.017(2) -0.001(2)
C7 0.050(3) 0.090(4) 0.105(4) -0.028(4) 0.012(3) -0.010(3)
C8 0.040(3) 0.040(3) 0.063(3) 0.008(2) 0.020(2) 0.004(2)
C9 0.048(3) 0.041(3) 0.075(3) 0.006(3) 0.021(3) 0.007(3)
C10 0.069(4) 0.045(3) 0.099(4) 0.015(3) 0.040(3) 0.005(3)
C11 0.062(4) 0.062(4) 0.103(4) 0.028(3) 0.040(3) 0.019(3)
C12 0.056(4) 0.068(4) 0.101(4) 0.012(3) 0.016(3) 0.014(3)
C13 0.054(4) 0.046(3) 0.085(4) -0.002(3) 0.014(3) 0.004(3)
C14 0.076(5) 0.086(5) 0.165(7) 0.040(5) 0.042(4) 0.041(4)
C15 0.046(3) 0.034(3) 0.058(3) -0.002(2) 0.019(2) 0.000(2)
C16 0.048(3) 0.041(3) 0.068(3) -0.001(2) 0.022(2) -0.004(2)
C17 0.047(3) 0.060(3) 0.065(3) -0.011(2) 0.019(2) -0.008(3)
C18 0.050(3) 0.065(3) 0.087(4) -0.014(3) 0.026(3) -0.010(3)
C19 0.066(4) 0.061(3) 0.101(4) -0.005(3) 0.047(3) -0.014(3)
C20 0.073(4) 0.087(4) 0.081(4) -0.001(3) 0.040(3) -0.012(3)
C21 0.060(3) 0.087(4) 0.066(3) -0.010(3) 0.025(3) -0.015(3)
C22 0.085(5) 0.124(6) 0.139(6) 0.007(5) 0.061(4) -0.027(4)
C23 0.043(3) 0.059(3) 0.061(3) -0.005(2) 0.014(2) -0.001(2)
C24 0.053(4) 0.087(4) 0.083(4) 0.018(3) 0.012(3) -0.017(3)
C25 0.056(4) 0.114(5) 0.092(4) 0.022(4) 0.003(3) 0.002(4)
C26 0.049(3) 0.086(4) 0.088(4) -0.006(3) 0.016(3) -0.014(3)
C27 0.056(4) 0.073(4) 0.090(4) -0.001(3) 0.023(3) -0.016(3)
C28 0.050(3) 0.055(3) 0.077(3) -0.004(3) 0.019(3) -0.005(3)
C29 0.048(4) 0.146(6) 0.122(5) 0.007(5) -0.002(4) -0.018(4)
C30 0.048(3) 0.061(3) 0.055(3) -0.004(2) 0.016(2) -0.006(3)
C31 0.079(4) 0.043(3) 0.075(3) 0.004(2) 0.030(3) 0.012(3)
C32 0.075(4) 0.042(3) 0.081(4) -0.001(3) 0.036(3) -0.003(3)
C33 0.046(3) 0.067(4) 0.105(4) -0.020(3) 0.013(3) 0.008(3)
C34 0.072(4) 0.046(3) 0.082(3) -0.018(3) 0.031(3) 0.003(3)
C35 0.076(5) 0.058(4) 0.071(3) -0.008(3) 0.033(3) -0.006(4)
C36 0.059(4) 0.078(5) 0.095(5) -0.007(4) 0.031(3) -0.001(3)

loop_
_geom_bond_atom_site_label_1
_geom_bond_atom_site_label_2
_geom_bond_distance
_geom_bond_site_symmetry_2
_geom_bond_publ_flag
Mg1 N2 2.148(4) . ?
Mg1 N3 2.180(4) . ?
Mg1 N1 2.222(4) . ?
Mg1 N4 2.238(4) . ?
Mg1 N5 2.252(4) . ?
Mg1 N6 2.293(4) . ?
N1 C15 1.319(5) . ?
N1 C1 1.408(5) . ?
C1 C6 1.378(6) . ?
C1 C2 1.386(6) . ?
N2 C15 1.302(5) . ?
N2 C8 1.383(5) . ?
C2 C3 1.377(7) . ?
N3 C30 1.308(6) . ?
N3 C16 1.406(6) . ?
C3 C4 1.380(7) . ?
N4 C30 1.329(6) . ?
N4 C23 1.406(6) . ?
C4 C5 1.377(7) . ?
C4 C7 1.498(7) . ?
N5 C33 1.463(6) . ?
N5 C34 1.480(6) . ?
N5 C31 1.485(6) . ?
C5 C6 1.375(6) . ?
N6 C36 1.463(7) . ?
N6 C35 1.469(6) . ?
N6 C32 1.481(6) . ?
C8 C13 1.365(7) . ?
C8 C9 1.396(6) . ?
C9 C10 1.376(7) . ?
C10 C11 1.371(7) . ?
C11 C12 1.373(8) . ?
C11 C14 1.516(7) . ?
C12 C13 1.381(7) . ?
C16 C17 1.367(6) . ?
C16 C21 1.407(7) . ?
C17 C18 1.389(7) . ?
C18 C19 1.375(7) . ?
C19 C20 1.369(7) . ?
C19 C22 1.523(8) . ?
C20 C21 1.380(7) . ?
C23 C24 1.375(7) . ?
C23 C28 1.391(7) . ?
C24 C25 1.362(7) . ?
C25 C26 1.413(8) . ?
C26 C27 1.363(7) . ?
C26 C29 1.505(7) . ?
C27 C28 1.365(7) . ?
C31 C32 1.501(7) . ?
